data_7028262
loop_
_publ_author_name
'Chaubey, Bimba'
'Mobin, Shaikh M.'
'Balakrishna, Maravanji S.'

_publ_section_title
;
 P-Cl bond-induced lactamization of 2(2'-hydroxyl)phenyloxazoline to form
 a cyclic phosphinite,
 3-(2-chloroethyl)-2-phenyl-2H-benzo[e][1,3,2]oxaza-phosphinin-4(3H)-one:
 synthesis, structural studies and transition metal complexes.
;
_journal_issue 2
_journal_name_full 'Dalton transactions (Cambridge, England : 2003)'
_journal_page_first 584
_journal_page_last 591
_journal_paper_doi 10.1039/c3dt52223g
_journal_volume 43
_journal_year 2014
_chemical_formula_sum 'C25 H27 Cl3 N O2 P Ru'
_chemical_formula_weight 611.87
_chemical_name_systematic
;
 ?
;
_space_group_IT_number 14
_symmetry_cell_setting monoclinic
_symmetry_space_group_name_Hall '-P 2yn'
_symmetry_space_group_name_H-M 'P 1 21/n 1'
_atom_sites_solution_hydrogens geom
_atom_sites_solution_primary direct
_atom_sites_solution_secondary difmap
_audit_creation_method SHELXL-97
_cell_angle_alpha 90.00
_cell_angle_beta 95.0010(10)
_cell_angle_gamma 90.00
_cell_formula_units_Z 4
_cell_length_a 13.9131(2)
_cell_length_b 12.7270(2)
_cell_length_c 14.3212(2)
_cell_measurement_reflns_used 15311
_cell_measurement_temperature 150(2)
_cell_measurement_theta_max 32.7990
_cell_measurement_theta_min 3.2675
_cell_volume 2526.23(6)
_computing_cell_refinement 'CrysAlis RED, Oxford Diffraction Ltd.,'
_computing_data_collection 'CrysAlis CCD, Oxford Diffraction Ltd.,'
_computing_data_reduction 'CrysAlis RED, Oxford Diffraction Ltd.,'
_computing_molecular_graphics Ortep3
_computing_publication_material Shelx97
_computing_structure_refinement 'SHELXL-97 (Sheldrick, 1997)'
_computing_structure_solution 'SHELXS-97 (Sheldrick, 1997)'
_diffrn_ambient_temperature 150(2)
_diffrn_detector_area_resol_mean 15.9948
_diffrn_measured_fraction_theta_full 0.998
_diffrn_measured_fraction_theta_max 0.998
_diffrn_measurement_device_type 'OXFORD DIFFRACTION XCALIBUR-S'
_diffrn_measurement_method \w/q-scan
_diffrn_radiation_monochromator graphite
_diffrn_radiation_source 'Enhance (Mo) X-ray Source'
_diffrn_radiation_type MoK\a
_diffrn_radiation_wavelength 0.71073
_diffrn_reflns_av_R_equivalents 0.0265
_diffrn_reflns_av_sigmaI/netI 0.0228
_diffrn_reflns_limit_h_max 14
_diffrn_reflns_limit_h_min -16
_diffrn_reflns_limit_k_max 15
_diffrn_reflns_limit_k_min -15
_diffrn_reflns_limit_l_max 17
_diffrn_reflns_limit_l_min -14
_diffrn_reflns_number 18569
_diffrn_reflns_theta_full 25.00
_diffrn_reflns_theta_max 25.00
_diffrn_reflns_theta_min 3.27
_exptl_absorpt_coefficient_mu 1.025
_exptl_absorpt_correction_T_max 0.8532
_exptl_absorpt_correction_T_min 0.7623
_exptl_absorpt_correction_type multi-scan
_exptl_absorpt_process_details
;
CrysAlis RED, Oxford Diffraction Ltd.,
Version 1.171.31.7 (release 18-10-2006 CrysAlis171 .NET)
(compiled Oct 18 2006,16:28:17)
Empirical absorption correction using spherical harmonics,
 implemented in SCALE3 ABSPACK scaling algorithm.
;
_exptl_crystal_colour orange-red
_exptl_crystal_density_diffrn 1.609
_exptl_crystal_density_method 'not measured'
_exptl_crystal_description block
_exptl_crystal_F_000 1240
_exptl_crystal_size_max 0.28
_exptl_crystal_size_mid 0.23
_exptl_crystal_size_min 0.16
_refine_diff_density_max 0.332
_refine_diff_density_min -0.249
_refine_diff_density_rms 0.053
_refine_ls_extinction_method none
_refine_ls_goodness_of_fit_ref 1.033
_refine_ls_hydrogen_treatment riding
_refine_ls_matrix_type full
_refine_ls_number_parameters 301
_refine_ls_number_reflns 4442
_refine_ls_number_restraints 0
_refine_ls_restrained_S_all 1.033
_refine_ls_R_factor_all 0.0252
_refine_ls_R_factor_gt 0.0205
_refine_ls_shift/su_max 0.001
_refine_ls_shift/su_mean 0.000
_refine_ls_structure_factor_coef Fsqd
_refine_ls_weighting_details 'calc w=1/[\s^2^(Fo^2^)+(0.0291P)^2^+0.2161P] where P=(Fo^2^+2Fc^2^)/3'
_refine_ls_weighting_scheme calc
_refine_ls_wR_factor_gt 0.0505
_refine_ls_wR_factor_ref 0.0514
_reflns_number_gt 3841
_reflns_number_total 4442
_reflns_threshold_expression >2sigma(I)
_cod_data_source_file c3dt52223g.txt
_cod_data_source_block msb056
_cod_depositor_comments
;
The following automatic conversions were performed:

'_symmetry_cell_setting' value 'Monoclinic' changed to 'monoclinic'
according to
/usr/data/users/saulius/automatic-downloads/current/RSC/lib/dictionaries/cif_core.dic
dictionary named 'cif_core.dic' version 2.4.2 from 2011-04-26.

Automatic conversion script
Id: cif_fix_values 2281 2013-09-26 08:29:07Z andrius 
;
_cod_original_sg_symbol_H-M 'P 21/n'
_cod_database_code 7028262

loop_
_symmetry_equiv_pos_as_xyz
'x, y, z'
'-x+1/2, y+1/2, -z+1/2'
'-x, -y, -z'
'x-1/2, -y-1/2, z-1/2'

loop_
_atom_site_label
_atom_site_type_symbol
_atom_site_fract_x
_atom_site_fract_y
_atom_site_fract_z
_atom_site_U_iso_or_equiv
_atom_site_adp_type
_atom_site_occupancy
_atom_site_symmetry_multiplicity
_atom_site_calc_flag
_atom_site_refinement_flags
Ru1 Ru 0.717724(11) 0.067991(11) 0.786568(11) 0.01697(6) Uani 1 1 d .
Cl1 Cl 0.62446(4) 0.20631(4) 0.70978(3) 0.02492(12) Uani 1 1 d .
Cl2 Cl 0.85776(4) 0.17878(4) 0.78367(4) 0.02635(12) Uani 1 1 d .
Cl3 Cl 1.12405(4) 0.00717(5) 0.76597(4) 0.04173(16) Uani 1 1 d .
P1 P 0.75434(3) 0.00987(4) 0.64296(3) 0.01656(11) Uani 1 1 d .
O1 O 0.67700(9) -0.07937(9) 0.60400(9) 0.0196(3) Uani 1 1 d .
O2 O 0.95158(10) -0.15807(10) 0.54639(10) 0.0266(3) Uani 1 1 d .
N1 N 0.86128(11) -0.05468(11) 0.63391(11) 0.0169(3) Uani 1 1 d .
C1 C 0.94339(14) -0.05108(15) 0.70672(14) 0.0198(4) Uani 1 1 d .
H1A H 0.9688 -0.1231 0.7180 0.024 Uiso 1 1 calc R
H1B H 0.9205 -0.0250 0.7660 0.024 Uiso 1 1 calc R
C2 C 1.02420(14) 0.01957(16) 0.67857(14) 0.0237(5) Uani 1 1 d .
H2A H 1.0020 0.0935 0.6744 0.028 Uiso 1 1 calc R
H2B H 1.0439 -0.0018 0.6166 0.028 Uiso 1 1 calc R
C3 C 0.87328(14) -0.11979(14) 0.55830(13) 0.0193(4) Uani 1 1 d .
C4 C 0.78574(14) -0.14701(14) 0.49591(13) 0.0192(4) Uani 1 1 d .
C5 C 0.79723(15) -0.20097(15) 0.41222(13) 0.0240(4) Uani 1 1 d .
H5 H 0.8599 -0.2098 0.3919 0.029 Uiso 1 1 calc R
C6 C 0.71831(16) -0.24130(16) 0.35920(14) 0.0274(5) Uani 1 1 d .
H6 H 0.7266 -0.2766 0.3020 0.033 Uiso 1 1 calc R
C7 C 0.62713(16) -0.23032(16) 0.38929(14) 0.0291(5) Uani 1 1 d .
H7 H 0.5731 -0.2597 0.3533 0.035 Uiso 1 1 calc R
C8 C 0.61377(15) -0.17674(15) 0.47168(14) 0.0259(5) Uani 1 1 d .
H8 H 0.5511 -0.1696 0.4925 0.031 Uiso 1 1 calc R
C9 C 0.69319(14) -0.13389(14) 0.52287(13) 0.0195(4) Uani 1 1 d .
C10 C 0.75028(14) 0.10126(15) 0.54528(13) 0.0196(4) Uani 1 1 d .
C11 C 0.83283(15) 0.14740(16) 0.51636(14) 0.0259(5) Uani 1 1 d .
H11 H 0.8944 0.1267 0.5443 0.031 Uiso 1 1 calc R
C12 C 0.82610(16) 0.22359(17) 0.44688(16) 0.0337(5) Uani 1 1 d .
H12 H 0.8830 0.2537 0.4262 0.040 Uiso 1 1 calc R
C13 C 0.73671(17) 0.25571(17) 0.40778(15) 0.0316(5) Uani 1 1 d .
H13 H 0.7322 0.3094 0.3615 0.038 Uiso 1 1 calc R
C14 C 0.65429(16) 0.21036(16) 0.43552(14) 0.0286(5) Uani 1 1 d .
H14 H 0.5929 0.2320 0.4078 0.034 Uiso 1 1 calc R
C15 C 0.66061(15) 0.13298(16) 0.50399(14) 0.0256(5) Uani 1 1 d .
H15 H 0.6035 0.1015 0.5228 0.031 Uiso 1 1 calc R
C16 C 0.88275(16) -0.02505(19) 0.95427(16) 0.0342(5) Uani 1 1 d .
H16A H 0.9109 -0.0869 0.9263 0.051 Uiso 1 1 calc R
H16B H 0.8858 -0.0337 1.0225 0.051 Uiso 1 1 calc R
H16C H 0.9190 0.0378 0.9391 0.051 Uiso 1 1 calc R
C17 C 0.77943(15) -0.01344(16) 0.91588(13) 0.0233(4) Uani 1 1 d .
C18 C 0.73291(16) -0.08738(15) 0.85500(14) 0.0249(5) Uani 1 1 d .
H18 H 0.7670 -0.1481 0.8379 0.030 Uiso 1 1 calc R
C19 C 0.63590(15) -0.07284(15) 0.81867(14) 0.0231(4) Uani 1 1 d .
H19 H 0.6063 -0.1240 0.7772 0.028 Uiso 1 1 calc R
C20 C 0.58243(14) 0.01526(14) 0.84234(13) 0.0200(4) Uani 1 1 d .
C21 C 0.62922(15) 0.08866(15) 0.90780(13) 0.0218(4) Uani 1 1 d .
H21 H 0.5942 0.1476 0.9274 0.026 Uiso 1 1 calc R
C22 C 0.72430(15) 0.07515(15) 0.94282(14) 0.0231(4) Uani 1 1 d .
H22 H 0.7536 0.1254 0.9854 0.028 Uiso 1 1 calc R
C23 C 0.47870(15) 0.03422(16) 0.80530(15) 0.0267(5) Uani 1 1 d .
H23 H 0.4704 0.1114 0.7940 0.032 Uiso 1 1 calc R
C24 C 0.44968(18) -0.02223(19) 0.71373(16) 0.0390(6) Uani 1 1 d .
H24A H 0.4942 -0.0030 0.6671 0.058 Uiso 1 1 calc R
H24B H 0.3839 -0.0018 0.6909 0.058 Uiso 1 1 calc R
H24C H 0.4523 -0.0983 0.7241 0.058 Uiso 1 1 calc R
C25 C 0.41310(16) 0.0024(2) 0.88120(17) 0.0384(6) Uani 1 1 d .
H25A H 0.4202 -0.0730 0.8939 0.058 Uiso 1 1 calc R
H25B H 0.3458 0.0179 0.8595 0.058 Uiso 1 1 calc R
H25C H 0.4314 0.0420 0.9387 0.058 Uiso 1 1 calc R

loop_
_atom_site_aniso_label
_atom_site_aniso_U_11
_atom_site_aniso_U_22
_atom_site_aniso_U_33
_atom_site_aniso_U_23
_atom_site_aniso_U_13
_atom_site_aniso_U_12
Ru1 0.01976(10) 0.01313(9) 0.01875(9) -0.00066(6) 0.00584(6) -0.00055(6)
Cl1 0.0255(3) 0.0175(2) 0.0330(3) 0.0050(2) 0.0093(2) 0.0039(2)
Cl2 0.0262(3) 0.0186(2) 0.0346(3) -0.0003(2) 0.0050(2) -0.0059(2)
Cl3 0.0290(3) 0.0497(4) 0.0437(4) 0.0089(3) -0.0127(3) -0.0117(3)
P1 0.0160(3) 0.0152(2) 0.0190(3) 0.0009(2) 0.00460(19) 0.0003(2)
O1 0.0176(7) 0.0188(7) 0.0231(7) -0.0030(6) 0.0049(6) -0.0016(5)
O2 0.0183(8) 0.0286(8) 0.0337(8) -0.0065(6) 0.0076(6) 0.0022(6)
N1 0.0151(8) 0.0162(8) 0.0199(8) 0.0002(7) 0.0034(6) 0.0001(6)
C1 0.0185(10) 0.0199(10) 0.0208(10) 0.0037(8) 0.0008(8) 0.0006(8)
C2 0.0200(11) 0.0281(11) 0.0225(11) 0.0040(9) -0.0015(8) -0.0042(9)
C3 0.0209(11) 0.0167(9) 0.0210(11) 0.0024(8) 0.0060(8) -0.0030(8)
C4 0.0223(11) 0.0137(9) 0.0219(10) 0.0018(8) 0.0042(8) -0.0009(8)
C5 0.0300(12) 0.0221(10) 0.0210(11) 0.0021(9) 0.0088(9) 0.0005(9)
C6 0.0386(13) 0.0253(11) 0.0181(11) -0.0019(9) 0.0007(9) -0.0016(10)
C7 0.0311(13) 0.0278(11) 0.0266(12) -0.0014(9) -0.0084(9) -0.0009(9)
C8 0.0215(11) 0.0260(11) 0.0294(12) -0.0007(9) -0.0012(9) 0.0011(9)
C9 0.0239(11) 0.0155(10) 0.0193(10) 0.0020(8) 0.0028(8) 0.0020(8)
C10 0.0216(11) 0.0182(9) 0.0197(10) 0.0005(8) 0.0047(8) 0.0027(8)
C11 0.0220(11) 0.0258(11) 0.0303(12) 0.0073(9) 0.0050(9) 0.0042(9)
C12 0.0311(13) 0.0313(12) 0.0406(14) 0.0144(10) 0.0134(10) 0.0034(10)
C13 0.0435(14) 0.0281(11) 0.0238(12) 0.0096(9) 0.0068(10) 0.0099(10)
C14 0.0294(12) 0.0298(11) 0.0256(11) 0.0020(9) -0.0024(9) 0.0080(9)
C15 0.0230(11) 0.0263(11) 0.0277(12) 0.0022(9) 0.0026(9) 0.0006(9)
C16 0.0308(13) 0.0435(13) 0.0281(12) 0.0079(10) 0.0021(10) 0.0052(10)
C17 0.0270(12) 0.0261(11) 0.0176(11) 0.0068(9) 0.0059(8) 0.0014(9)
C18 0.0351(13) 0.0145(10) 0.0268(11) 0.0055(8) 0.0134(9) 0.0023(9)
C19 0.0320(12) 0.0173(10) 0.0212(10) 0.0014(8) 0.0094(9) -0.0077(9)
C20 0.0246(11) 0.0168(10) 0.0195(11) 0.0025(8) 0.0079(8) -0.0045(8)
C21 0.0271(11) 0.0199(10) 0.0198(10) -0.0016(8) 0.0110(8) -0.0006(8)
C22 0.0306(12) 0.0235(10) 0.0160(10) -0.0021(8) 0.0061(8) -0.0041(9)
C23 0.0250(12) 0.0276(11) 0.0280(12) 0.0032(9) 0.0055(9) -0.0033(9)
C24 0.0333(14) 0.0484(15) 0.0341(14) -0.0034(11) -0.0037(10) -0.0039(11)
C25 0.0257(13) 0.0479(15) 0.0430(15) 0.0065(12) 0.0108(10) -0.0039(11)

loop_
_atom_type_symbol
_atom_type_description
_atom_type_scat_dispersion_real
_atom_type_scat_dispersion_imag
_atom_type_scat_source
C C 0.0033 0.0016 'International Tables Vol C Tables 4.2.6.8 and 6.1.1.4'
H H 0.0000 0.0000 'International Tables Vol C Tables 4.2.6.8 and 6.1.1.4'
N N 0.0061 0.0033 'International Tables Vol C Tables 4.2.6.8 and 6.1.1.4'
O O 0.0106 0.0060 'International Tables Vol C Tables 4.2.6.8 and 6.1.1.4'
P P 0.1023 0.0942 'International Tables Vol C Tables 4.2.6.8 and 6.1.1.4'
Cl Cl 0.1484 0.1585 'International Tables Vol C Tables 4.2.6.8 and 6.1.1.4'
Ru Ru -1.2594 0.8363 'International Tables Vol C Tables 4.2.6.8 and 6.1.1.4'

loop_
_geom_angle_atom_site_label_1
_geom_angle_atom_site_label_2
_geom_angle_atom_site_label_3
_geom_angle
C19 Ru1 C18 37.52(8)
C19 Ru1 C20 37.15(7)
C18 Ru1 C20 67.65(7)
C19 Ru1 C17 67.36(7)
C18 Ru1 C17 36.84(8)
C20 Ru1 C17 80.63(7)
C19 Ru1 C21 66.50(7)
C18 Ru1 C21 78.36(7)
C20 Ru1 C21 37.78(7)
C17 Ru1 C21 66.84(7)
C19 Ru1 C22 78.47(7)
C18 Ru1 C22 66.30(7)
C20 Ru1 C22 67.20(7)
C17 Ru1 C22 37.53(7)
C21 Ru1 C22 36.13(7)
C19 Ru1 P1 94.85(5)
C18 Ru1 P1 95.12(5)
C20 Ru1 P1 119.36(5)
C17 Ru1 P1 119.85(5)
C21 Ru1 P1 157.03(5)
C22 Ru1 P1 157.26(5)
C19 Ru1 Cl1 115.23(6)
C18 Ru1 Cl1 152.65(6)
C20 Ru1 Cl1 86.84(5)
C17 Ru1 Cl1 151.30(5)
C21 Ru1 Cl1 87.53(5)
C22 Ru1 Cl1 113.77(5)
P1 Ru1 Cl1 88.801(17)
C19 Ru1 Cl2 156.56(6)
C18 Ru1 Cl2 119.05(6)
C20 Ru1 Cl2 154.02(5)
C17 Ru1 Cl2 91.89(5)
C21 Ru1 Cl2 116.54(5)
C22 Ru1 Cl2 91.77(5)
P1 Ru1 Cl2 85.978(18)
Cl1 Ru1 Cl2 88.194(17)
O1 P1 N1 101.05(7)
O1 P1 C10 101.97(8)
N1 P1 C10 102.56(8)
O1 P1 Ru1 109.98(5)
N1 P1 Ru1 119.10(6)
C10 P1 Ru1 119.45(6)
C9 O1 P1 118.98(12)
C3 N1 C1 115.56(15)
C3 N1 P1 120.69(13)
C1 N1 P1 123.64(13)
N1 C1 C2 112.01(15)
N1 C1 H1A 109.2
C2 C1 H1A 109.2
N1 C1 H1B 109.2
C2 C1 H1B 109.2
H1A C1 H1B 107.9
C1 C2 Cl3 107.96(13)
C1 C2 H2A 110.1
Cl3 C2 H2A 110.1
C1 C2 H2B 110.1
Cl3 C2 H2B 110.1
H2A C2 H2B 108.4
O2 C3 N1 121.24(17)
O2 C3 C4 121.19(17)
N1 C3 C4 117.44(17)
C9 C4 C5 118.36(18)
C9 C4 C3 122.44(17)
C5 C4 C3 118.62(18)
C6 C5 C4 120.6(2)
C6 C5 H5 119.7
C4 C5 H5 119.7
C5 C6 C7 119.95(19)
C5 C6 H6 120.0
C7 C6 H6 120.0
C6 C7 C8 120.59(19)
C6 C7 H7 119.7
C8 C7 H7 119.7
C9 C8 C7 118.9(2)
C9 C8 H8 120.5
C7 C8 H8 120.5
C8 C9 C4 121.54(18)
C8 C9 O1 117.39(18)
C4 C9 O1 121.05(17)
C11 C10 C15 119.05(18)
C11 C10 P1 122.07(15)
C15 C10 P1 118.62(15)
C10 C11 C12 120.35(19)
C10 C11 H11 119.8
C12 C11 H11 119.8
C13 C12 C11 120.0(2)
C13 C12 H12 120.0
C11 C12 H12 120.0
C14 C13 C12 120.24(19)
C14 C13 H13 119.9
C12 C13 H13 119.9
C13 C14 C15 120.00(19)
C13 C14 H14 120.0
C15 C14 H14 120.0
C14 C15 C10 120.3(2)
C14 C15 H15 119.8
C10 C15 H15 119.8
C17 C16 H16A 109.5
C17 C16 H16B 109.5
H16A C16 H16B 109.5
C17 C16 H16C 109.5
H16A C16 H16C 109.5
H16B C16 H16C 109.5
C18 C17 C22 117.77(19)
C18 C17 C16 122.49(19)
C22 C17 C16 119.74(18)
C18 C17 Ru1 70.84(11)
C22 C17 Ru1 71.45(11)
C16 C17 Ru1 129.62(15)
C17 C18 C19 120.96(18)
C17 C18 Ru1 72.32(11)
C19 C18 Ru1 70.65(11)
C17 C18 H18 119.5
C19 C18 H18 119.5
Ru1 C18 H18 130.1
C20 C19 C18 121.61(18)
C20 C19 Ru1 72.15(11)
C18 C19 Ru1 71.83(11)
C20 C19 H19 119.2
C18 C19 H19 119.2
Ru1 C19 H19 129.3
C19 C20 C21 117.20(18)
C19 C20 C23 123.53(18)
C21 C20 C23 119.25(18)
C19 C20 Ru1 70.70(11)
C21 C20 Ru1 71.78(11)
C23 C20 Ru1 129.85(13)
C22 C21 C20 121.30(18)
C22 C21 Ru1 72.08(12)
C20 C21 Ru1 70.44(11)
C22 C21 H21 119.4
C20 C21 H21 119.4
Ru1 C21 H21 131.0
C21 C22 C17 121.09(18)
C21 C22 Ru1 71.79(11)
C17 C22 Ru1 71.02(11)
C21 C22 H22 119.5
C17 C22 H22 119.5
Ru1 C22 H22 130.4
C20 C23 C24 113.64(18)
C20 C23 C25 108.54(17)
C24 C23 C25 110.94(18)
C20 C23 H23 107.8
C24 C23 H23 107.8
C25 C23 H23 107.8
C23 C24 H24A 109.5
C23 C24 H24B 109.5
H24A C24 H24B 109.5
C23 C24 H24C 109.5
H24A C24 H24C 109.5
H24B C24 H24C 109.5
C23 C25 H25A 109.5
C23 C25 H25B 109.5
H25A C25 H25B 109.5
C23 C25 H25C 109.5
H25A C25 H25C 109.5
H25B C25 H25C 109.5

loop_
_geom_bond_atom_site_label_1
_geom_bond_atom_site_label_2
_geom_bond_distance
Ru1 C19 2.1934(19)
Ru1 C18 2.2088(19)
Ru1 C20 2.2122(19)
Ru1 C17 2.2279(19)
Ru1 C21 2.230(2)
Ru1 C22 2.2335(19)
Ru1 P1 2.2845(5)
Ru1 Cl1 2.3965(5)
Ru1 Cl2 2.4083(5)
Cl3 C2 1.7939(19)
P1 O1 1.6292(13)
P1 N1 1.7144(16)
P1 C10 1.8164(19)
O1 C9 1.388(2)
O2 C3 1.219(2)
N1 C3 1.385(2)
N1 C1 1.479(2)
C1 C2 1.521(3)
C1 H1A 0.9900
C1 H1B 0.9900
C2 H2A 0.9900
C2 H2B 0.9900
C3 C4 1.487(3)
C4 C9 1.386(3)
C4 C5 1.402(3)
C5 C6 1.379(3)
C5 H5 0.9500
C6 C7 1.382(3)
C6 H6 0.9500
C7 C8 1.389(3)
C7 H7 0.9500
C8 C9 1.384(3)
C8 H8 0.9500
C10 C11 1.385(3)
C10 C15 1.393(3)
C11 C12 1.387(3)
C11 H11 0.9500
C12 C13 1.381(3)
C12 H12 0.9500
C13 C14 1.373(3)
C13 H13 0.9500
C14 C15 1.387(3)
C14 H14 0.9500
C15 H15 0.9500
C16 C17 1.501(3)
C16 H16A 0.9800
C16 H16B 0.9800
C16 H16C 0.9800
C17 C18 1.402(3)
C17 C22 1.435(3)
C18 C19 1.416(3)
C18 H18 0.9500
C19 C20 1.403(3)
C19 H19 0.9500
C20 C21 1.438(3)
C20 C23 1.513(3)
C21 C22 1.384(3)
C21 H21 0.9500
C22 H22 0.9500
C23 C24 1.519(3)
C23 C25 1.533(3)
C23 H23 1.0000
C24 H24A 0.9800
C24 H24B 0.9800
C24 H24C 0.9800
C25 H25A 0.9800
C25 H25B 0.9800
C25 H25C 0.9800

loop_
_geom_torsion_atom_site_label_1
_geom_torsion_atom_site_label_2
_geom_torsion_atom_site_label_3
_geom_torsion_atom_site_label_4
_geom_torsion
C19 Ru1 P1 O1 22.35(7)
C18 Ru1 P1 O1 60.01(8)
C20 Ru1 P1 O1 -7.18(8)
C17 Ru1 P1 O1 88.98(8)
C21 Ru1 P1 O1 -12.07(15)
C22 Ru1 P1 O1 93.90(15)
Cl1 Ru1 P1 O1 -92.87(5)
Cl2 Ru1 P1 O1 178.86(5)
C19 Ru1 P1 N1 -93.49(8)
C18 Ru1 P1 N1 -55.82(8)
C20 Ru1 P1 N1 -123.02(8)
C17 Ru1 P1 N1 -26.85(9)
C21 Ru1 P1 N1 -127.90(14)
C22 Ru1 P1 N1 -21.94(16)
Cl1 Ru1 P1 N1 151.29(6)
Cl2 Ru1 P1 N1 63.02(6)
C19 Ru1 P1 C10 139.65(9)
C18 Ru1 P1 C10 177.31(9)
C20 Ru1 P1 C10 110.12(9)
C17 Ru1 P1 C10 -153.72(9)
C21 Ru1 P1 C10 105.23(15)
C22 Ru1 P1 C10 -148.81(15)
Cl1 Ru1 P1 C10 24.43(7)
Cl2 Ru1 P1 C10 -63.85(7)
N1 P1 O1 C9 -45.59(14)
C10 P1 O1 C9 59.95(14)
Ru1 P1 O1 C9 -172.33(11)
O1 P1 N1 C3 38.38(15)
C10 P1 N1 C3 -66.70(15)
Ru1 P1 N1 C3 158.85(12)
O1 P1 N1 C1 -137.60(14)
C10 P1 N1 C1 117.33(15)
Ru1 P1 N1 C1 -17.13(16)
C3 N1 C1 C2 79.2(2)
P1 N1 C1 C2 -104.68(18)
N1 C1 C2 Cl3 -174.14(13)
C1 N1 C3 O2 -10.8(3)
P1 N1 C3 O2 172.89(14)
C1 N1 C3 C4 165.13(16)
P1 N1 C3 C4 -11.2(2)
O2 C3 C4 C9 158.69(18)
N1 C3 C4 C9 -17.3(3)
O2 C3 C4 C5 -12.4(3)
N1 C3 C4 C5 171.61(17)
C9 C4 C5 C6 -1.1(3)
C3 C4 C5 C6 170.42(18)
C4 C5 C6 C7 -1.2(3)
C5 C6 C7 C8 1.5(3)
C6 C7 C8 C9 0.4(3)
C7 C8 C9 C4 -2.7(3)
C7 C8 C9 O1 178.95(17)
C5 C4 C9 C8 3.0(3)
C3 C4 C9 C8 -168.09(17)
C5 C4 C9 O1 -178.70(16)
C3 C4 C9 O1 10.2(3)
P1 O1 C9 C8 -155.43(14)
P1 O1 C9 C4 26.2(2)
O1 P1 C10 C11 -138.73(17)
N1 P1 C10 C11 -34.38(19)
Ru1 P1 C10 C11 99.89(17)
O1 P1 C10 C15 47.24(17)
N1 P1 C10 C15 151.60(15)
Ru1 P1 C10 C15 -74.14(17)
C15 C10 C11 C12 -0.4(3)
P1 C10 C11 C12 -174.40(16)
C10 C11 C12 C13 1.6(3)
C11 C12 C13 C14 -1.9(3)
C12 C13 C14 C15 0.9(3)
C13 C14 C15 C10 0.3(3)
C11 C10 C15 C14 -0.6(3)
P1 C10 C15 C14 173.63(15)
C19 Ru1 C17 C18 28.76(12)
C20 Ru1 C17 C18 65.01(13)
C21 Ru1 C17 C18 101.82(13)
C22 Ru1 C17 C18 129.56(18)
P1 Ru1 C17 C18 -53.56(13)
Cl1 Ru1 C17 C18 130.30(12)
Cl2 Ru1 C17 C18 -140.00(12)
C19 Ru1 C17 C22 -100.79(13)
C18 Ru1 C17 C22 -129.56(18)
C20 Ru1 C17 C22 -64.55(12)
C21 Ru1 C17 C22 -27.74(11)
P1 Ru1 C17 C22 176.88(10)
Cl1 Ru1 C17 C22 0.74(19)
Cl2 Ru1 C17 C22 90.44(11)
C19 Ru1 C17 C16 145.5(2)
C18 Ru1 C17 C16 116.8(2)
C20 Ru1 C17 C16 -178.2(2)
C21 Ru1 C17 C16 -141.4(2)
C22 Ru1 C17 C16 -113.7(2)
P1 Ru1 C17 C16 63.2(2)
Cl1 Ru1 C17 C16 -112.92(19)
Cl2 Ru1 C17 C16 -23.23(19)
C22 C17 C18 C19 2.3(3)
C16 C17 C18 C19 -178.74(18)
Ru1 C17 C18 C19 -53.36(17)
C22 C17 C18 Ru1 55.69(16)
C16 C17 C18 Ru1 -125.38(19)
C19 Ru1 C18 C17 -133.17(18)
C20 Ru1 C18 C17 -104.77(13)
C21 Ru1 C18 C17 -66.75(12)
C22 Ru1 C18 C17 -30.86(12)
P1 Ru1 C18 C17 135.53(12)
Cl1 Ru1 C18 C17 -127.14(13)
Cl2 Ru1 C18 C17 47.29(13)
C20 Ru1 C18 C19 28.40(11)
C17 Ru1 C18 C19 133.17(18)
C21 Ru1 C18 C19 66.42(12)
C22 Ru1 C18 C19 102.31(13)
P1 Ru1 C18 C19 -91.30(11)
Cl1 Ru1 C18 C19 6.0(2)
Cl2 Ru1 C18 C19 -179.54(10)
C17 C18 C19 C20 -0.4(3)
Ru1 C18 C19 C20 -54.50(17)
C17 C18 C19 Ru1 54.12(17)
C18 Ru1 C19 C20 133.25(18)
C17 Ru1 C19 C20 104.96(13)
C21 Ru1 C19 C20 31.43(11)
C22 Ru1 C19 C20 67.32(12)
P1 Ru1 C19 C20 -134.65(11)
Cl1 Ru1 C19 C20 -43.69(12)
Cl2 Ru1 C19 C20 134.26(13)
C20 Ru1 C19 C18 -133.25(18)
C17 Ru1 C19 C18 -28.28(12)
C21 Ru1 C19 C18 -101.82(13)
C22 Ru1 C19 C18 -65.93(12)
P1 Ru1 C19 C18 92.10(11)
Cl1 Ru1 C19 C18 -176.94(10)
Cl2 Ru1 C19 C18 1.0(2)
C18 C19 C20 C21 -2.1(3)
Ru1 C19 C20 C21 -56.46(15)
C18 C19 C20 C23 179.97(18)
Ru1 C19 C20 C23 125.61(18)
C18 C19 C20 Ru1 54.36(17)
C18 Ru1 C20 C19 -28.66(12)
C17 Ru1 C20 C19 -64.65(12)
C21 Ru1 C20 C19 -128.69(17)
C22 Ru1 C20 C19 -101.29(13)
P1 Ru1 C20 C19 54.42(12)
Cl1 Ru1 C20 C19 141.26(11)
Cl2 Ru1 C20 C19 -139.43(11)
C19 Ru1 C20 C21 128.69(17)
C18 Ru1 C20 C21 100.03(12)
C17 Ru1 C20 C21 64.04(12)
C22 Ru1 C20 C21 27.41(11)
P1 Ru1 C20 C21 -176.89(9)
Cl1 Ru1 C20 C21 -90.05(11)
Cl2 Ru1 C20 C21 -10.74(19)
C19 Ru1 C20 C23 -118.0(2)
C18 Ru1 C20 C23 -146.69(19)
C17 Ru1 C20 C23 177.32(18)
C21 Ru1 C20 C23 113.3(2)
C22 Ru1 C20 C23 140.68(19)
P1 Ru1 C20 C23 -63.61(18)
Cl1 Ru1 C20 C23 23.23(17)
Cl2 Ru1 C20 C23 102.53(19)
C19 C20 C21 C22 2.7(3)
C23 C20 C21 C22 -179.32(18)
Ru1 C20 C21 C22 -53.26(17)
C19 C20 C21 Ru1 55.92(15)
C23 C20 C21 Ru1 -126.07(17)
C19 Ru1 C21 C22 103.05(13)
C18 Ru1 C21 C22 65.56(12)
C20 Ru1 C21 C22 133.97(17)
C17 Ru1 C21 C22 28.74(11)
P1 Ru1 C21 C22 140.93(12)
Cl1 Ru1 C21 C22 -138.01(11)
Cl2 Ru1 C21 C22 -51.26(12)
C19 Ru1 C21 C20 -30.93(11)
C18 Ru1 C21 C20 -68.42(12)
C17 Ru1 C21 C20 -105.23(12)
C22 Ru1 C21 C20 -133.97(17)
P1 Ru1 C21 C20 7.0(2)
Cl1 Ru1 C21 C20 88.02(10)
Cl2 Ru1 C21 C20 174.76(9)
C20 C21 C22 C17 -0.7(3)
Ru1 C21 C22 C17 -53.26(17)
C20 C21 C22 Ru1 52.52(17)
C18 C17 C22 C21 -1.8(3)
C16 C17 C22 C21 179.27(19)
Ru1 C17 C22 C21 53.61(17)
C18 C17 C22 Ru1 -55.39(16)
C16 C17 C22 Ru1 125.65(18)
C19 Ru1 C22 C21 -65.76(12)
C18 Ru1 C22 C21 -103.15(13)
C20 Ru1 C22 C21 -28.57(11)
C17 Ru1 C22 C21 -133.47(17)
P1 Ru1 C22 C21 -140.48(13)
Cl1 Ru1 C22 C21 46.92(12)
Cl2 Ru1 C22 C21 135.72(11)
C19 Ru1 C22 C17 67.71(12)
C18 Ru1 C22 C17 30.32(12)
C20 Ru1 C22 C17 104.90(13)
C21 Ru1 C22 C17 133.47(17)
P1 Ru1 C22 C17 -7.0(2)
Cl1 Ru1 C22 C17 -179.61(10)
Cl2 Ru1 C22 C17 -90.81(11)
C19 C20 C23 C24 -23.3(3)
C21 C20 C23 C24 158.81(19)
Ru1 C20 C23 C24 68.8(2)
C19 C20 C23 C25 100.6(2)
C21 C20 C23 C25 -77.3(2)
Ru1 C20 C23 C25 -167.28(15)
